data_1549527
loop_
_publ_author_name
'Kumar, Prashant'
'Cabaj, Malgorzata Katarzyna'
'Pazio, Aleksandra'
'Dominiak, Paulina Maria'

_publ_section_title
;
 Protonated nucleobases are not fully ionized in their chloride salt
 crystals and form metastable base pairs further stabilized by the
 surrounding anions
;
_journal_issue 4
_journal_name_full IUCrJ
_journal_page_first
;
;
_journal_paper_doi 10.1107/S2052252518006346
_journal_volume 5
_journal_year 2018
_chemical_formula_moiety '0.5(C5 H7 N5 O), Cl'
_chemical_formula_sum 'C2.5 H3.5 Cl N2.5 O0.5'
_chemical_formula_weight 112.25
_chemical_name_systematic 'guaninium dichloride'
_space_group_crystal_system orthorhombic
_space_group_IT_number 62
_space_group_name_Hall '-P 2ac 2n'
_space_group_name_H-M_alt 'P n m a'
_symmetry_Int_Tables_number 62
_symmetry_space_group_name_Hall '-P 2ac 2n'
_symmetry_space_group_name_H-M 'P n m a'
_atom_sites_solution_hydrogens difmap
_atom_sites_solution_primary direct
_atom_sites_solution_secondary difmap
_cell_angle_alpha 90
_cell_angle_beta 90
_cell_angle_gamma 90
_cell_formula_units_Z 8
_cell_length_a 13.5939(5)
_cell_length_b 6.4841(2)
_cell_length_c 9.8600(4)
_cell_measurement_reflns_used 1075
_cell_measurement_temperature 100
_cell_measurement_theta_max 41.1062
_cell_measurement_theta_min 2.5815
_cell_volume 869.10(5)
_computing_cell_refinement 'APEX2 v2013.10-0 (Bruker AXS)'
_computing_data_collection 'APEX2 v2013.10-0 (Bruker AXS)'
_computing_data_reduction 'SAINT V8.34A (Bruker AXS Inc., 2013)'
_computing_structure_refinement 'MoPro (J. Appl. Cryst. 2005, 38, 38-54)'
_computing_structure_solution 'ShelXS (Sheldrick, 2008)'
_diffrn_ambient_environment N~2~
_diffrn_ambient_temperature 100
_diffrn_detector 'CCD plate'
_diffrn_detector_type 'APEX II'
_diffrn_measured_fraction_theta_full 0.995
_diffrn_measured_fraction_theta_max 0.995
_diffrn_measurement_details
;
#__ type_ start__ end____ width___ exp.time_
  1 phi   -350.17    9.33   0.5000   59.9780
omega____ theta____ kappa____ phi______ frames
 -49.0876  -72.2100  -30.1706     -     719

#__ type_ start__ end____ width___ exp.time_
  2 omega -107.31   11.19   0.5000   59.9980
omega____ theta____ kappa____ phi______ frames
    -      -72.2100   86.2017  -67.0280 237

#__ type_ start__ end____ width___ exp.time_
  3 omega -107.31   11.19   0.5000   59.9980
omega____ theta____ kappa____ phi______ frames
    -      -72.2100   86.2017  112.9717 237

#__ type_ start__ end____ width___ exp.time_
  4 phi     -9.83  349.67   0.5000   59.9970
omega____ theta____ kappa____ phi______ frames
  12.8045  -72.2100   30.1706     -     719

#__ type_ start__ end____ width___ exp.time_
  5 phi   -332.86   26.64   0.5000   60.0120
omega____ theta____ kappa____ phi______ frames
 -39.4784  -72.2100  -77.1464     -     719

#__ type_ start__ end____ width___ exp.time_
  6 omega  -30.41   84.09   0.5000   20.0000
omega____ theta____ kappa____ phi______ frames
    -        0.0790   73.7598 -115.7463 229

#__ type_ start__ end____ width___ exp.time_
  7 omega    7.79   77.29   0.5000   20.0000
omega____ theta____ kappa____ phi______ frames
    -       27.6250 -114.9409  133.0056 139

#__ type_ start__ end____ width___ exp.time_
  8 omega -107.31   11.19   0.5000   59.9980
omega____ theta____ kappa____ phi______ frames
    -      -72.2100   86.2017 -139.0288 237

#__ type_ start__ end____ width___ exp.time_
  9 omega -107.31   11.19   0.5000   59.9980
omega____ theta____ kappa____ phi______ frames
    -      -72.2100   86.2017   40.9717 237

#__ type_ start__ end____ width___ exp.time_
 10 omega  232.79  348.79   0.5000   40.0000
omega____ theta____ kappa____ phi______ frames
    -      -42.2100  -73.7597 -154.2539 232

#__ type_ start__ end____ width___ exp.time_
 11 omega  232.79  348.79   0.5000   40.0000
omega____ theta____ kappa____ phi______ frames
    -      -42.2100  -73.7597  -64.2541 232

#__ type_ start__ end____ width___ exp.time_
 12 omega  232.79  348.79   0.5000   40.0000
omega____ theta____ kappa____ phi______ frames
    -      -42.2100  -73.7597   25.7466 232

#__ type_ start__ end____ width___ exp.time_
 13 omega -107.31   11.19   0.5000   59.9980
omega____ theta____ kappa____ phi______ frames
    -      -72.2100   86.2017  -31.0291 237

#__ type_ start__ end____ width___ exp.time_
 14 omega -107.31   11.19   0.5000   59.9980
omega____ theta____ kappa____ phi______ frames
    -      -72.2100   86.2017  148.9717 237

#__ type_ start__ end____ width___ exp.time_
 15 omega  232.79  348.79   0.5000   40.0000
omega____ theta____ kappa____ phi______ frames
    -      -42.2100  -73.7597  115.7467 232

#__ type_ start__ end____ width___ exp.time_
 16 omega   25.76   56.76   0.5000   50.0000
omega____ theta____ kappa____ phi______ frames
    -       59.0570   79.0325   -2.1000 62

#__ type_ start__ end____ width___ exp.time_
 17 omega -107.31   11.69   0.5000   59.9980
omega____ theta____ kappa____ phi______ frames
    -      -72.2100   86.2020 -103.0280 238

#__ type_ start__ end____ width___ exp.time_
 18 omega -107.31   11.69   0.5000   59.9980
omega____ theta____ kappa____ phi______ frames
    -      -72.2100   86.2020 -175.0280 238

#__ type_ start__ end____ width___ exp.time_
 19 phi   -332.86   26.64   0.5000   49.9840
omega____ theta____ kappa____ phi______ frames
 -24.4784  -57.2100  -77.1464     -     719

#__ type_ start__ end____ width___ exp.time_
 20 omega -107.31   11.19   0.5000   59.9980
omega____ theta____ kappa____ phi______ frames
    -      -72.2100   86.2017    4.9720 237

#__ type_ start__ end____ width___ exp.time_
 21 omega -107.31   11.19   0.5000   59.9980
omega____ theta____ kappa____ phi______ frames
    -      -72.2100   86.2017   76.9709 237

#__ type_ start__ end____ width___ exp.time_
 22 omega  -97.21   19.29   0.5000   20.0000
omega____ theta____ kappa____ phi______ frames
    -      -12.2100  -73.7597   25.7466 233

#__ type_ start__ end____ width___ exp.time_
 23 omega   29.49  145.99   0.5000   50.0000
omega____ theta____ kappa____ phi______ frames
    -       61.5359   75.4491  106.8141 233

#__ type_ start__ end____ width___ exp.time_
 24 omega   24.17  141.17   0.5000   50.0000
omega____ theta____ kappa____ phi______ frames
    -       56.2399   75.5917 -152.3958 234

#__ type_ start__ end____ width___ exp.time_
 25 omega   25.21  141.71   0.5000   50.0000
omega____ theta____ kappa____ phi______ frames
    -       57.2949   75.6778   30.3042 233

#__ type_ start__ end____ width___ exp.time_
 26 omega   30.41  147.91   0.5000   50.0000
omega____ theta____ kappa____ phi______ frames
    -       63.0230   77.2097  -78.1884 235

#__ type_ start__ end____ width___ exp.time_
 27 omega   29.13  146.63   0.5000   50.0000
omega____ theta____ kappa____ phi______ frames
    -       61.8420   77.7603  -39.4431 235

#__ type_ start__ end____ width___ exp.time_
 28 omega   27.46  143.96   0.5000   50.0000
omega____ theta____ kappa____ phi______ frames
    -       59.0420   74.2152   87.9108 233

#__ type_ start__ end____ width___ exp.time_
 29 omega   28.66  144.16   0.5000   50.0000
omega____ theta____ kappa____ phi______ frames
    -       59.3800   72.1659 -111.6073 231

#__ type_ start__ end____ width___ exp.time_
 30 omega   26.23  142.23   0.5000   50.0000
omega____ theta____ kappa____ phi______ frames
    -       57.9040   74.7616   67.1753 232

#__ type_ start__ end____ width___ exp.time_
 31 phi   -332.86   26.64   0.5000   39.9980
omega____ theta____ kappa____ phi______ frames
  -9.4784  -42.2100  -77.1464     -     719

#__ type_ start__ end____ width___ exp.time_
 32 omega  -30.41   84.09   0.5000   20.0000
omega____ theta____ kappa____ phi______ frames
    -        0.0790   73.7598   64.2537 229

#__ type_ start__ end____ width___ exp.time_
 33 omega   28.53  142.03   0.5000   50.0000
omega____ theta____ kappa____ phi______ frames
    -       57.7459   67.5805  179.8736 227

#__ type_ start__ end____ width___ exp.time_
 34 omega   28.05  143.05   0.5000   50.0000
omega____ theta____ kappa____ phi______ frames
    -       58.0690   69.4456  146.4266 230

#__ type_ start__ end____ width___ exp.time_
 35 omega   29.86  145.36   0.5000   50.0000
omega____ theta____ kappa____ phi______ frames
    -       60.5080   71.7520 -133.3569 231

#__ type_ start__ end____ width___ exp.time_
 36 omega   32.11  148.11   0.5000   50.0000
omega____ theta____ kappa____ phi______ frames
    -       63.2809   73.3342   42.6552 232

#__ type_ start__ end____ width___ exp.time_
 37 omega   29.10  145.10   0.5000   50.0000
omega____ theta____ kappa____ phi______ frames
    -       60.2780   73.3933  104.5231 232

#__ type_ start__ end____ width___ exp.time_
 38 omega   24.27  141.27   0.5000   50.0000
omega____ theta____ kappa____ phi______ frames
    -       56.4359   76.1275   11.3628 234

#__ type_ start__ end____ width___ exp.time_
 39 omega  203.79  318.29   0.5000   59.9980
omega____ theta____ kappa____ phi______ frames
    -      -72.2100  -73.7597   61.7459 229

#__ type_ start__ end____ width___ exp.time_
 40 omega  203.79  318.29   0.5000   59.9980
omega____ theta____ kappa____ phi______ frames
    -      -72.2100  -73.7597  -46.2541 229

#__ type_ start__ end____ width___ exp.time_
 41 omega  203.79  318.29   0.5000   59.9980
omega____ theta____ kappa____ phi______ frames
    -      -72.2100  -73.7597  133.7467 229

#__ type_ start__ end____ width___ exp.time_
 42 omega  203.79  318.29   0.5000   59.9980
omega____ theta____ kappa____ phi______ frames
    -      -72.2100  -73.7597  -10.2539 229

#__ type_ start__ end____ width___ exp.time_
 43 omega  203.79  318.29   0.5000   59.9980
omega____ theta____ kappa____ phi______ frames
    -      -72.2100  -73.7597   25.7466 229

#__ type_ start__ end____ width___ exp.time_
 44 omega  203.79  317.79   0.5000   59.9980
omega____ theta____ kappa____ phi______ frames
    -      -72.2100  -73.7597  169.7461 228
;
_diffrn_measurement_device 'four-circle diffractometer'
_diffrn_measurement_device_type 'Bruker APEX II ULTRA'
_diffrn_measurement_method '\f and \w scans'
_diffrn_orient_matrix_UB_11 -0.0394875000
_diffrn_orient_matrix_UB_12 -0.0463023000
_diffrn_orient_matrix_UB_13 -0.0121293000
_diffrn_orient_matrix_UB_21 -0.0041713000
_diffrn_orient_matrix_UB_22 0.0185261000
_diffrn_orient_matrix_UB_23 -0.1052764000
_diffrn_orient_matrix_UB_31 0.0337945000
_diffrn_orient_matrix_UB_32 -0.0519156000
_diffrn_orient_matrix_UB_33 -0.0270700000
_diffrn_radiation_monochromator mirror
_diffrn_radiation_probe x-ray
_diffrn_radiation_source 'Enhance (Mo) X-ray Source'
_diffrn_radiation_type 'Mo K\a'
_diffrn_radiation_wavelength 0.71073
_diffrn_reflns_av_R_equivalents 0.0586
_diffrn_reflns_av_sigmaI/netI 0.0495
_diffrn_reflns_limit_h_max 14
_diffrn_reflns_limit_h_min -14
_diffrn_reflns_limit_k_max 22
_diffrn_reflns_limit_k_min -22
_diffrn_reflns_limit_l_max 30
_diffrn_reflns_limit_l_min -30
_diffrn_reflns_number 232874
_diffrn_reflns_reduction_process
;
 Scaled and merged with Sortav
 R.H. Blessing, (1987) Cryst. Rev. 1, 3-58
 R.H. Blessing, (1989) J. Appl. Cryst. 22, 396-397
;
_diffrn_reflns_theta_full 53.95
_diffrn_reflns_theta_max 53.95
_diffrn_reflns_theta_min 2.55
_exptl_absorpt_coefficient_mu 0.716
_exptl_absorpt_correction_T_max 0.907
_exptl_absorpt_correction_T_min 0.863
_exptl_absorpt_correction_type multi-scan
_exptl_absorpt_process_details
;
 R.H. Blessing, Acta Cryst. (1995), A51, 33-38
;
_exptl_crystal_colour 'opaque colorless'
_exptl_crystal_density_diffrn 1.7122
_exptl_crystal_description block
_exptl_crystal_F_000 456.0
_exptl_crystal_size_max 0.160
_exptl_crystal_size_mid 0.158
_exptl_crystal_size_min 0.055
_refine_diff_density_max 0.44
_refine_diff_density_min -0.32
_refine_ls_extinction_method none
_refine_ls_goodness_of_fit_ref 1.050
_refine_ls_hydrogen_treatment refxyz
_refine_ls_matrix_type full
_refine_ls_number_parameters 322
_refine_ls_number_reflns 4482
_refine_ls_number_restraints 7
_refine_ls_restrained_S_all 0.000
_refine_ls_R_factor_gt 0.0179
_refine_ls_shift/su_max 0.004
_refine_ls_shift/su_mean 0.000
_refine_ls_structure_factor_coef F
_refine_ls_weighting_scheme sigma
_refine_ls_wR_factor_gt 0.0190
_refine_ls_wR_factor_ref 0.0190
_reflns_d_resolution_high 0.440
_reflns_d_resolution_low 7.982
_reflns_limit_h_max 30
_reflns_limit_h_min 0
_reflns_limit_k_max 14
_reflns_limit_k_min 0
_reflns_limit_l_max 22
_reflns_limit_l_min 0
_reflns_number_gt 4538
_reflns_number_observed 4538
_reflns_number_total 5605
_reflns_threshold_expression >2.0sigma(I)
_cod_data_source_file lc5097.cif
_cod_data_source_block GDC
_cod_database_code 1549527

loop_
_symmetry_equiv_pos_as_xyz
'x, y, z'
'-x+1/2, -y, z+1/2'
'-x, y+1/2, -z'
'x+1/2, -y+1/2, -z+1/2'
'-x, -y, -z'
'x+1/2, y, -z+1/2'
'x, -y+1/2, z'
'-x+1/2, y+1/2, z+1/2'

loop_
_atom_site_type_symbol
_atom_site_label
_atom_site_fract_x
_atom_site_fract_y
_atom_site_fract_z
_atom_site_U_iso_or_equiv
_atom_site_adp_type
_atom_site_occupancy
_atom_site_calc_flag
_atom_site_refinement_flags_posn
_atom_site_refinement_flags_adp
O O10 0.64794(4) 0.75000 0.65461(7) 0.02046(10) Uani 1 d . .
Cl CL1 0.536194(6) 0.75000 0.320999(10) 0.015803(12) Uani 1 d . .
N N7 0.84807(2) 0.75000 0.79937(4) 0.01118(4) Uani 1 d . .
H H7 0.7985(5) 0.75000 0.8764(6) 0.02535 Uani 1 d D U
Cl CL2 0.674142(6) 0.75000 0.998482(8) 0.011765(10) Uani 1 d . .
N N11 0.81770(2) 0.75000 0.25365(4) 0.01534(5) Uani 1 d . .
H H11A 0.7536(4) 0.75000 0.2011(8) 0.02798 Uani 1 d D U
H H11B 0.8843(3) 0.75000 0.2072(9) 0.02658 Uani 1 d D U
N N3 0.90940(2) 0.75000 0.45196(4) 0.01036(4) Uani 1 d . .
H H3 0.9690(4) 0.75000 0.3902(8) 0.02473 Uani 1 d D U
N N9 0.98376(2) 0.75000 0.68086(4) 0.01062(4) Uani 1 d . .
H H9 1.0559(3) 0.75000 0.6544(13) 0.02407 Uani 1 d D U
N N1 0.73677(2) 0.75000 0.45887(4) 0.01132(4) Uani 1 d . .
H H1 0.6723(4) 0.75000 0.4073(9) 0.02649 Uani 1 d D U
C C4 0.90760(2) 0.75000 0.59068(4) 0.00946(3) Uani 1 d . .
C C8 0.94524(2) 0.75000 0.80731(4) 0.01193(4) Uani 1 d . .
H H8 0.9876(6) 0.75000 0.9003(5) 0.02654 Uani 1 d D U
C C2 0.82117(2) 0.75000 0.38686(4) 0.01051(4) Uani 1 d . .
C C6 0.72806(2) 0.75000 0.60010(4) 0.01181(4) Uani 1 d . .
C C5 0.82225(3) 0.75000 0.66424(4) 0.01031(4) Uani 1 d . .

loop_
_atom_site_aniso_label
_atom_site_aniso_U_11
_atom_site_aniso_U_22
_atom_site_aniso_U_33
_atom_site_aniso_U_12
_atom_site_aniso_U_13
_atom_site_aniso_U_23
O10 0.00495(14) 0.0447(4) 0.0118(2) 0. 0.00112(13) 0.
CL1 0.00951(3) 0.02118(4) 0.01671(4) 0. -0.00449(3) 0.
N7 0.00618(9) 0.01790(14) 0.00947(11) 0. 0.00022(8) 0.
H7 0.01575 0.04202 0.01827 0. 0.00220 0.
CL2 0.00892(3) 0.01657(4) 0.00981(3) 0. -0.00050(2) 0.
N11 0.00934(11) 0.02753(19) 0.00914(12) 0. -0.00030(7) 0.
H11A 0.01961 0.04275 0.02159 0. -0.00577 0.
H11B 0.01895 0.03827 0.02253 0. 0.00420 0.
N3 0.00577(9) 0.01599(13) 0.00932(11) 0. 0.00069(8) 0.
H3 0.01550 0.03713 0.02157 0. 0.00434 0.
N9 0.00494(8) 0.01606(13) 0.01086(11) 0. -0.00027(9) 0.
H9 0.01097 0.03531 0.02594 0. 0.00073 0.
N1 0.00573(9) 0.01859(14) 0.00965(12) 0. -0.00031(9) 0.
H1 0.01445 0.04376 0.02126 0. -0.00559 0.
C4 0.00513(8) 0.01358(11) 0.00966(10) 0. 0.00010(8) 0.
C8 0.00659(9) 0.01884(14) 0.01036(11) 0. -0.00086(8) 0.
H8 0.01875 0.04105 0.01982 0. -0.00762 0.
C2 0.00656(9) 0.01560(12) 0.00936(10) 0. 0.00003(8) 0.
C6 0.00465(8) 0.02059(14) 0.01020(11) 0. 0.00021(8) 0.
C5 0.00525(10) 0.01649(15) 0.00919(13) 0. 0.00022(10) 0.

loop_
_atom_type_symbol
_atom_type_description
_atom_type_scat_dispersion_real
_atom_type_scat_dispersion_imag
_atom_type_scat_source
C C 0.0033 0.0016 'Su & Coppens. Acta. Cryst. (1997) A53, 749-762. '
H H 0.0000 0.0000 'Su & Coppens. Acta. Cryst. (1997) A53, 749-762. '
N N 0.0061 0.0033 'Su & Coppens. Acta. Cryst. (1997) A53, 749-762. '
O O 0.0106 0.0060 'Su & Coppens. Acta. Cryst. (1997) A53, 749-762. '
Cl Cl 0.1484 0.1585 'Su & Coppens. Acta. Cryst. (1997) A53, 749-762. '

loop_
_geom_angle_atom_site_label_1
_geom_angle_atom_site_label_2
_geom_angle_atom_site_label_3
_geom_angle
C8 N7 C5 108.15(3)
C8 N7 H7 128.2(4)
C5 N7 H7 123.7(4)
C2 N11 H11A 122.8(5)
C2 N11 H11B 114.8(5)
H11A N11 H11B 122.4(7)
C2 N3 C4 117.13(3)
C2 N3 H3 114.9(5)
C4 N3 H3 127.9(4)
C4 N9 C8 107.88(3)
C4 N9 H9 124.5(6)
C8 N9 H9 127.7(6)
C6 N1 C2 126.61(3)
C6 N1 H1 115.3(5)
C2 N1 H1 118.1(5)
N9 C4 N3 129.63(3)
N9 C4 C5 107.33(3)
N3 C4 C5 123.04(3)
N7 C8 N9 109.39(3)
N7 C8 H8 125.5(4)
N9 C8 H8 125.1(4)
N1 C2 N3 120.10(3)
N1 C2 N11 119.70(3)
N3 C2 N11 120.21(3)
O10 C6 N1 121.13(4)
O10 C6 C5 127.45(4)
N1 C6 C5 111.42(3)
N7 C5 C6 131.04(3)
N7 C5 C4 107.25(3)
C6 C5 C4 121.70(3)

loop_
_geom_bond_atom_site_label_1
_geom_bond_atom_site_label_2
_geom_bond_distance
O10 C6 1.2146(7)
N7 C8 1.3232(5)
N7 C5 1.3778(6)
N7 H7 1.0151(11)
N11 C2 1.3143(5)
N11 H11A 1.0140(11)
N11 H11B 1.0141(11)
N3 C2 1.3604(5)
N3 C4 1.3680(5)
N3 H3 1.0140(11)
N9 C4 1.3647(5)
N9 C8 1.3522(5)
N9 H9 1.0150(11)
N1 C6 1.3976(5)
N1 C2 1.3492(5)
N1 H1 1.0140(11)
C4 C5 1.3683(5)
C8 H8 1.0830(11)
C6 C5 1.4282(5)

loop_
_geom_hbond_atom_site_label_D
_geom_hbond_atom_site_label_H
_geom_hbond_atom_site_label_A
_geom_hbond_distance_DH
_geom_hbond_distance_HA
_geom_hbond_distance_DA
_geom_hbond_angle_DHA
_geom_hbond_site_symmetry_A
N11 H11A CL2 1.0140(11) 2.271(5) 3.1841(4) 149.1(3) 1_554
N7 H7 CL2 1.0151(11) 2.076(2) 3.0732(4) 167.0(2) 1
N1 H1 CL1 1.0140(11) 2.0357(15) 3.0467(4) 174.57(11) 1
N11 H11B CL1 1.0141(11) 2.084(3) 3.0600(3) 160.8(3) 6
N3 H3 CL1 1.0140(11) 2.274(5) 3.1960(4) 150.6(4) 6
N9 H9 O10 1.0150(11) 2.260(12) 2.7591(7) 108.7(7) 6_556
N9 H9 CL2 1.0150(11) 2.204(6) 3.1345(4) 151.7(6) 6_556
C8 H8 O10 1.0830(11) 2.246(9) 2.7809(6) 108.2(5) 6_556
N11 H11A CL2 1.0140(11) 2.271(5) 3.1841(4) 149.1(3) 7_564
N7 H7 CL2 1.0151(11) 2.076(2) 3.0732(4) 167.0(2) 7_565
N1 H1 CL1 1.0140(11) 2.0357(15) 3.0467(4) 174.57(11) 7_565
N11 H11B CL1 1.0141(11) 2.084(3) 3.0600(3) 160.8(3) 4_565
N3 H3 CL1 1.0140(11) 2.274(5) 3.1960(4) 150.6(4) 4_565
N9 H9 O10 1.0150(11) 2.260(12) 2.7591(7) 108.7(7) 4_566
N9 H9 CL2 1.0150(11) 2.204(6) 3.1345(4) 151.7(6) 4_566
C8 H8 O10 1.0830(11) 2.246(9) 2.7809(6) 108.2(5) 4_566

loop_
_geom_torsion_atom_site_label_1
_geom_torsion_atom_site_label_2
_geom_torsion_atom_site_label_3
_geom_torsion_atom_site_label_4
_geom_torsion
O10 C6 N1 C2 180.00(6)
O10 C6 N1 H1 0.(1)
O10 C6 C5 N7 0.00(7)
O10 C6 C5 C4 180.00(6)
N7 C8 N9 C4 0.00(6)
N7 C8 N9 H9 180.(1)
N7 C5 C6 N1 180.00(6)
N7 C5 C4 N9 0.00(6)
N7 C5 C4 N3 180.00(6)
H7 N7 C8 N9 180.0(8)
H7 N7 C8 H8 0.(1)
H7 N7 C5 C6 0.0(9)
H7 N7 C5 C4 180.0(8)
N11 C2 N1 C6 180.00(5)
N11 C2 N1 H1 0.(1)
N11 C2 N3 C4 180.00(4)
N11 C2 N3 H3 0.(1)
H11A N11 C2 N1 0.(1)
H11A N11 C2 N3 180.00(19)
H11B N11 C2 N1 180.0(4)
H11B N11 C2 N3 0.(1)
N3 C2 N1 C6 0.00(5)
N3 C2 N1 H1 180.00(15)
N3 C4 N9 C8 180.00(5)
N3 C4 N9 H9 0.(1)
N3 C4 C5 C6 0.00(5)
H3 N3 C2 N1 180.0(4)
H3 N3 C4 N9 0.0(9)
H3 N3 C4 C5 180.0(3)
N9 C4 N3 C2 180.00(6)
N9 C4 C5 C6 180.00(6)
N9 C8 N7 C5 0.00(5)
H9 N9 C4 C5 180.(1)
H9 N9 C8 H8 0.(1)
N1 C6 C5 C4 0.00(5)
N1 C2 N3 C4 0.00(5)
H1 N1 C6 C5 180.0(3)
C4 N9 C8 H8 180.0(9)
C4 C5 N7 C8 0.00(6)
C8 N7 C5 C6 180.00(6)
C8 N9 C4 C5 0.00(6)
H8 C8 N7 C5 180.0(9)
C2 N1 C6 C5 0.00(5)
C2 N3 C4 C5 0.00(5)
